data_4102101
loop_
_publ_author_name
'Satoshi Takamizawa'
'Ei-ichi Nataka'
'Takamasa Akatsuka'
'Ryosuke Miyake'
'Yoshiki Kakizaki'
'Hirotoshi Takeuchi'
'Goro Maruta'
'Sadamu Takeda'

_publ_section_title
;
 Crystal Transformation and Host Molecular Motions in CO2 Adsorption
 Process of a Metal Benzoate Pyrazine (MII= Rh, Cu)
;
_journal_name_full 'Journal of the American Chemical Society'
_journal_page_first 3783
_journal_page_last 3792
_journal_paper_doi 10.1021/ja9091598
_journal_volume 132
_journal_year 2010
_chemical_formula_sum 'C32 H24 N2 O8 Rh2'
_chemical_formula_weight 770.35
_chemical_name_systematic
; 
 ? 
;
_space_group_IT_number 15
_symmetry_cell_setting monoclinic
_symmetry_space_group_name_Hall '-C 2yc'
_symmetry_space_group_name_H-M 'C 1 2/c 1'
_atom_sites_solution_hydrogens geom
_atom_sites_solution_primary direct
_atom_sites_solution_secondary difmap
_audit_creation_method SHELXL-97
_cell_angle_alpha 90.00
_cell_angle_beta 98.249(10)
_cell_angle_gamma 90.00
_cell_formula_units_Z 4
_cell_length_a 17.713(11)
_cell_length_b 9.623(6)
_cell_length_c 19.575(12)
_cell_measurement_temperature 90
_cell_volume 3302(4)
_computing_cell_refinement 'Bruker SMART'
_computing_data_collection 'Bruker SMART'
_computing_data_reduction 'Bruker SAINT'
_computing_molecular_graphics 'Bruker SHELXTL'
_computing_publication_material 'Bruker SHELXTL'
_computing_structure_refinement 'SHELXL-97 (Sheldrick, 1997)'
_computing_structure_solution 'SHELXS-97 (Sheldrick, 1990)'
_diffrn_ambient_temperature 90
_diffrn_detector_area_resol_mean 8.366
_diffrn_measured_fraction_theta_full 0.999
_diffrn_measured_fraction_theta_max 0.999
_diffrn_measurement_device_type 'CCD area detector'
_diffrn_measurement_method 'phi and omega scans'
_diffrn_radiation_monochromator graphite
_diffrn_radiation_source 'fine-focus sealed tube'
_diffrn_radiation_type MoK\a
_diffrn_radiation_wavelength 0.71073
_diffrn_reflns_av_R_equivalents 0.0621
_diffrn_reflns_av_sigmaI/netI 0.0796
_diffrn_reflns_limit_h_max 20
_diffrn_reflns_limit_h_min -21
_diffrn_reflns_limit_k_max 11
_diffrn_reflns_limit_k_min -6
_diffrn_reflns_limit_l_max 23
_diffrn_reflns_limit_l_min -22
_diffrn_reflns_number 8341
_diffrn_reflns_theta_full 25.03
_diffrn_reflns_theta_max 25.03
_diffrn_reflns_theta_min 2.10
_exptl_absorpt_coefficient_mu 1.049
_exptl_absorpt_correction_T_max 0.9793
_exptl_absorpt_correction_T_min 0.7437
_exptl_absorpt_correction_type empirical
_exptl_absorpt_process_details
;
SADABS; sheldrick, 1996
;
_exptl_crystal_colour red
_exptl_crystal_density_diffrn 1.550
_exptl_crystal_density_method 'not measured'
_exptl_crystal_description plate
_exptl_crystal_F_000 1536
_exptl_crystal_size_max 0.30
_exptl_crystal_size_mid 0.20
_exptl_crystal_size_min 0.02
_refine_diff_density_max 2.796
_refine_diff_density_min -1.501
_refine_diff_density_rms 0.172
_refine_ls_extinction_method none
_refine_ls_goodness_of_fit_ref 1.049
_refine_ls_hydrogen_treatment constr
_refine_ls_matrix_type full
_refine_ls_number_parameters 201
_refine_ls_number_reflns 2911
_refine_ls_number_restraints 6
_refine_ls_restrained_S_all 1.048
_refine_ls_R_factor_all 0.0728
_refine_ls_R_factor_gt 0.0564
_refine_ls_shift/su_max 0.000
_refine_ls_shift/su_mean 0.000
_refine_ls_structure_factor_coef Fsqd
_refine_ls_weighting_details 'calc w=1/[\s^2^(Fo^2^)+(0.0730P)^2^+13.0181P] where P=(Fo^2^+2Fc^2^)/3'
_refine_ls_weighting_scheme calc
_refine_ls_wR_factor_gt 0.1374
_refine_ls_wR_factor_ref 0.1470
_reflns_number_gt 2312
_reflns_number_total 2911
_reflns_threshold_expression >2sigma(I)
_cod_data_source_file ja9091598_si_001_02.cif
_cod_data_source_block 60726a1_1a_90K
_cod_original_cell_volume 3302(3)
_cod_database_code 4102101

loop_
_symmetry_equiv_pos_as_xyz
'x, y, z'
'-x, y, -z+1/2'
'x+1/2, y+1/2, z'
'-x+1/2, y+1/2, -z+1/2'
'-x, -y, -z'
'x, -y, z-1/2'
'-x+1/2, -y+1/2, -z'
'x+1/2, -y+1/2, z-1/2'

loop_
_atom_site_label
_atom_site_type_symbol
_atom_site_fract_x
_atom_site_fract_y
_atom_site_fract_z
_atom_site_U_iso_or_equiv
_atom_site_adp_type
_atom_site_occupancy
_atom_site_symmetry_multiplicity
_atom_site_calc_flag
_atom_site_refinement_flags
_atom_site_disorder_assembly
_atom_site_disorder_group
C1 C 0.1376(3) 0.7306(6) 0.2143(3) 0.0162(13) Uani 1 1 d . . .
C2 C 0.2132(4) 0.7327(6) 0.1897(3) 0.0176(13) Uani 1 1 d . . .
C3 C 0.2439(4) 0.8566(7) 0.1692(3) 0.0248(15) Uani 1 1 d . . .
H3 H 0.2181 0.9418 0.1741 0.030 Uiso 1 1 calc R . .
C4 C 0.3119(4) 0.8569(8) 0.1416(4) 0.0306(16) Uani 1 1 d . . .
H4 H 0.3328 0.9417 0.1279 0.037 Uiso 1 1 calc R . .
C5 C 0.3490(4) 0.7324(7) 0.1344(4) 0.0286(16) Uani 1 1 d . . .
H5 H 0.3941 0.7318 0.1135 0.034 Uiso 1 1 calc R . .
C6 C 0.3215(4) 0.6081(7) 0.1572(3) 0.0275(16) Uani 1 1 d . . .
H6 H 0.3487 0.5239 0.1539 0.033 Uiso 1 1 calc R . .
C7 C 0.2531(4) 0.6086(7) 0.1850(3) 0.0227(14) Uani 1 1 d . . .
H7 H 0.2336 0.5244 0.2008 0.027 Uiso 1 1 calc R . .
C8 C 0.0592(4) 0.7287(6) 0.3801(3) 0.0189(13) Uani 1 1 d . . .
C9 C 0.0991(4) 0.7257(7) 0.4530(3) 0.0241(14) Uani 1 1 d . . .
C10 C 0.1032(4) 0.6017(8) 0.4900(4) 0.0312(17) Uani 1 1 d . . .
H10 H 0.0788 0.5207 0.4698 0.037 Uiso 1 1 calc R . .
C11 C 0.1433(4) 0.5965(8) 0.5568(4) 0.0385(19) Uani 1 1 d . . .
H11 H 0.1466 0.5122 0.5823 0.046 Uiso 1 1 calc R . .
C12 C 0.1784(5) 0.7165(9) 0.5855(4) 0.041(2) Uani 1 1 d . . .
H12 H 0.2056 0.7133 0.6310 0.050 Uiso 1 1 calc R . .
C13 C 0.1748(5) 0.8371(10) 0.5503(4) 0.050(2) Uani 1 1 d . . .
H13 H 0.1997 0.9177 0.5706 0.059 Uiso 1 1 calc R . .
C14 C 0.1339(5) 0.8430(8) 0.4833(4) 0.0391(19) Uani 1 1 d . . .
H14 H 0.1302 0.9284 0.4586 0.047 Uiso 1 1 calc R . .
C15 C 0.0380(4) 0.3042(6) 0.2081(3) 0.0198(13) Uani 1 1 d . . .
H15 H 0.0660 0.3516 0.1773 0.024 Uiso 1 1 calc R . .
C16 C 0.0381(3) 0.1603(6) 0.2077(3) 0.0192(13) Uani 1 1 d . . .
H16 H 0.0658 0.1129 0.1767 0.023 Uiso 1 1 calc R . .
N1 N 0.0000 0.3805(8) 0.2500 0.0232(18) Uani 1 2 d SU . .
N2 N 0.0000 0.0851(7) 0.2500 0.0219(17) Uani 1 2 d S . .
O1 O 0.1066(2) 0.8490(4) 0.2219(2) 0.0209(10) Uani 1 1 d . . .
O2 O 0.1079(2) 0.6147(4) 0.2247(2) 0.0212(10) Uani 1 1 d . . .
O3 O 0.0429(3) 0.6119(4) 0.3523(2) 0.0223(10) Uani 1 1 d . . .
O4 O 0.0476(3) 0.8465(5) 0.3513(2) 0.0236(10) Uani 1 1 d . . .
Rh1 Rh 0.0000 0.85583(7) 0.2500 0.0151(2) Uani 1 2 d S . .
Rh2 Rh 0.0000 0.60552(6) 0.2500 0.0145(2) Uani 1 2 d S . .

loop_
_atom_site_aniso_label
_atom_site_aniso_U_11
_atom_site_aniso_U_22
_atom_site_aniso_U_33
_atom_site_aniso_U_23
_atom_site_aniso_U_13
_atom_site_aniso_U_12
C1 0.018(3) 0.016(3) 0.014(3) 0.002(2) 0.001(2) 0.000(2)
C2 0.020(3) 0.018(3) 0.013(3) -0.003(2) 0.000(2) 0.000(2)
C3 0.025(4) 0.028(4) 0.020(3) 0.003(3) 0.000(3) 0.001(3)
C4 0.027(4) 0.035(4) 0.029(4) 0.002(3) 0.002(3) -0.003(3)
C5 0.015(3) 0.042(5) 0.027(4) -0.002(3) -0.003(3) 0.001(3)
C6 0.021(4) 0.031(4) 0.028(4) -0.002(3) -0.005(3) 0.005(3)
C7 0.023(4) 0.026(4) 0.017(3) -0.002(2) -0.005(3) 0.000(3)
C8 0.018(3) 0.022(4) 0.017(3) -0.001(2) 0.003(3) -0.005(2)
C9 0.023(3) 0.026(4) 0.024(4) -0.004(3) 0.007(3) -0.005(3)
C10 0.032(4) 0.033(4) 0.027(4) -0.001(3) 0.000(3) 0.002(3)
C11 0.038(5) 0.042(5) 0.035(4) 0.006(3) 0.004(4) 0.007(4)
C12 0.041(5) 0.061(6) 0.020(4) 0.000(3) -0.004(3) -0.011(4)
C13 0.052(5) 0.065(6) 0.030(5) -0.012(4) -0.002(4) -0.027(5)
C14 0.053(5) 0.033(5) 0.030(4) -0.003(3) 0.003(4) -0.020(4)
C15 0.023(3) 0.015(3) 0.021(3) 0.002(2) 0.002(3) -0.002(3)
C16 0.023(3) 0.013(3) 0.022(3) 0.000(2) 0.002(3) 0.002(2)
N1 0.030(4) 0.018(3) 0.024(3) 0.000 0.008(3) 0.000
N2 0.031(4) 0.006(4) 0.027(4) 0.000 0.001(3) 0.000
O1 0.021(2) 0.016(2) 0.028(3) 0.0002(17) 0.0098(19) -0.0022(18)
O2 0.026(2) 0.011(2) 0.027(3) 0.0009(17) 0.005(2) 0.0006(18)
O3 0.033(3) 0.015(2) 0.018(2) -0.0017(17) 0.000(2) 0.0002(18)
O4 0.031(3) 0.019(3) 0.022(2) -0.0025(18) 0.007(2) -0.0035(19)
Rh1 0.0201(4) 0.0065(4) 0.0191(4) 0.000 0.0040(3) 0.000
Rh2 0.0205(4) 0.0051(4) 0.0177(4) 0.000 0.0019(3) 0.000

loop_
_atom_type_symbol
_atom_type_description
_atom_type_scat_dispersion_real
_atom_type_scat_dispersion_imag
_atom_type_scat_source
C C 0.0033 0.0016 'International Tables Vol C Tables 4.2.6.8 and 6.1.1.4'
H H 0.0000 0.0000 'International Tables Vol C Tables 4.2.6.8 and 6.1.1.4'
N N 0.0061 0.0033 'International Tables Vol C Tables 4.2.6.8 and 6.1.1.4'
O O 0.0106 0.0060 'International Tables Vol C Tables 4.2.6.8 and 6.1.1.4'
Rh Rh -1.1178 0.9187 'International Tables Vol C Tables 4.2.6.8 and 6.1.1.4'

loop_
_geom_angle_atom_site_label_1
_geom_angle_atom_site_label_2
_geom_angle_atom_site_label_3
_geom_angle
_geom_angle_site_symmetry_1
_geom_angle_site_symmetry_3
_geom_angle_publ_flag
O2 C1 O1 124.8(6) . . ?
O2 C1 C2 118.7(5) . . ?
O1 C1 C2 116.5(5) . . ?
C3 C2 C7 119.4(6) . . ?
C3 C2 C1 120.8(6) . . ?
C7 C2 C1 119.8(6) . . ?
C4 C3 C2 120.7(6) . . ?
C5 C4 C3 119.2(7) . . ?
C4 C5 C6 121.3(7) . . ?
C5 C6 C7 119.0(6) . . ?
C6 C7 C2 120.2(6) . . ?
O3 C8 O4 126.2(6) . . ?
O3 C8 C9 116.1(5) . . ?
O4 C8 C9 117.6(6) . . ?
C14 C9 C10 119.5(7) . . ?
C14 C9 C8 120.9(6) . . ?
C10 C9 C8 119.6(6) . . ?
C9 C10 C11 119.9(7) . . ?
C12 C11 C10 119.1(7) . . ?
C13 C12 C11 121.5(8) . . ?
C12 C13 C14 119.5(8) . . ?
C9 C14 C13 120.5(8) . . ?
N1 C15 C16 123.2(6) . . ?
N2 C16 C15 122.1(6) . . ?
C15 N1 C15 114.1(8) . 2 ?
C15 N1 Rh2 122.9(4) . . ?
C15 N1 Rh2 122.9(4) 2 . ?
C16 N2 C16 115.2(7) . 2 ?
C16 N2 Rh1 122.4(4) . 1_545 ?
C16 N2 Rh1 122.4(4) 2 1_545 ?
C1 O1 Rh1 119.2(4) . . ?
C1 O2 Rh2 120.2(4) . . ?
C8 O3 Rh2 118.6(4) . . ?
C8 O4 Rh1 119.2(4) . . ?
O1 Rh1 O1 176.3(2) . 2 ?
O1 Rh1 O4 90.38(17) . 2 ?
O1 Rh1 O4 89.46(18) 2 2 ?
O1 Rh1 O4 89.46(18) . . ?
O1 Rh1 O4 90.38(17) 2 . ?
O4 Rh1 O4 175.0(2) 2 . ?
O1 Rh1 N2 91.85(12) . 1_565 ?
O1 Rh1 N2 91.85(12) 2 1_565 ?
O4 Rh1 N2 92.51(12) 2 1_565 ?
O4 Rh1 N2 92.51(12) . 1_565 ?
O1 Rh1 Rh2 88.15(12) . . ?
O1 Rh1 Rh2 88.15(12) 2 . ?
O4 Rh1 Rh2 87.49(12) 2 . ?
O4 Rh1 Rh2 87.49(12) . . ?
N2 Rh1 Rh2 180.000(1) 1_565 . ?
O3 Rh2 O3 176.6(2) 2 . ?
O3 Rh2 O2 89.47(18) 2 . ?
O3 Rh2 O2 90.38(18) . . ?
O3 Rh2 O2 90.38(18) 2 2 ?
O3 Rh2 O2 89.47(18) . 2 ?
O2 Rh2 O2 175.0(2) . 2 ?
O3 Rh2 N1 91.72(12) 2 . ?
O3 Rh2 N1 91.72(12) . . ?
O2 Rh2 N1 92.48(11) . . ?
O2 Rh2 N1 92.48(11) 2 . ?
O3 Rh2 Rh1 88.28(12) 2 . ?
O3 Rh2 Rh1 88.28(12) . . ?
O2 Rh2 Rh1 87.52(11) . . ?
O2 Rh2 Rh1 87.52(11) 2 . ?
N1 Rh2 Rh1 180.000(1) . . ?

loop_
_geom_bond_atom_site_label_1
_geom_bond_atom_site_label_2
_geom_bond_distance
_geom_bond_site_symmetry_2
_geom_bond_publ_flag
C1 O2 1.263(7) . ?
C1 O1 1.283(7) . ?
C1 C2 1.487(9) . ?
C2 C3 1.394(9) . ?
C2 C7 1.397(8) . ?
C3 C4 1.389(9) . ?
C4 C5 1.383(10) . ?
C5 C6 1.389(10) . ?
C6 C7 1.398(9) . ?
C8 O3 1.264(7) . ?
C8 O4 1.271(8) . ?
C8 C9 1.500(9) . ?
C9 C14 1.378(10) . ?
C9 C10 1.392(9) . ?
C10 C11 1.397(10) . ?
C11 C12 1.391(11) . ?
C12 C13 1.347(12) . ?
C13 C14 1.407(11) . ?
C15 N1 1.350(7) . ?
C15 C16 1.385(9) . ?
C16 N2 1.351(7) . ?
N1 C15 1.350(7) 2 ?
N1 Rh2 2.166(8) . ?
N2 C16 1.351(7) 2 ?
N2 Rh1 2.206(7) 1_545 ?
O1 Rh1 2.042(4) . ?
O2 Rh2 2.043(4) . ?
O3 Rh2 2.038(4) . ?
O4 Rh1 2.042(5) . ?
Rh1 O1 2.042(4) 2 ?
Rh1 O4 2.042(5) 2 ?
Rh1 N2 2.206(7) 1_565 ?
Rh1 Rh2 2.4088(17) . ?
Rh2 O3 2.038(4) 2 ?
Rh2 O2 2.043(4) 2 ?

loop_
_geom_torsion_atom_site_label_1
_geom_torsion_atom_site_label_2
_geom_torsion_atom_site_label_3
_geom_torsion_atom_site_label_4
_geom_torsion
_geom_torsion_site_symmetry_1
_geom_torsion_site_symmetry_2
_geom_torsion_site_symmetry_3
_geom_torsion_site_symmetry_4
_geom_torsion_publ_flag
O2 C1 C2 C3 171.9(6) . . . . ?
O1 C1 C2 C3 -6.7(8) . . . . ?
O2 C1 C2 C7 -6.1(9) . . . . ?
O1 C1 C2 C7 175.2(5) . . . . ?
C7 C2 C3 C4 2.7(10) . . . . ?
C1 C2 C3 C4 -175.4(6) . . . . ?
C2 C3 C4 C5 0.2(10) . . . . ?
C3 C4 C5 C6 -3.1(11) . . . . ?
C4 C5 C6 C7 3.0(10) . . . . ?
C5 C6 C7 C2 0.0(10) . . . . ?
C3 C2 C7 C6 -2.8(9) . . . . ?
C1 C2 C7 C6 175.3(6) . . . . ?
O3 C8 C9 C14 166.0(6) . . . . ?
O4 C8 C9 C14 -11.4(9) . . . . ?
O3 C8 C9 C10 -11.9(9) . . . . ?
O4 C8 C9 C10 170.7(6) . . . . ?
C14 C9 C10 C11 -1.0(11) . . . . ?
C8 C9 C10 C11 177.0(6) . . . . ?
C9 C10 C11 C12 0.3(12) . . . . ?
C10 C11 C12 C13 -0.2(13) . . . . ?
C11 C12 C13 C14 0.8(14) . . . . ?
C10 C9 C14 C13 1.5(12) . . . . ?
C8 C9 C14 C13 -176.4(7) . . . . ?
C12 C13 C14 C9 -1.5(13) . . . . ?
N1 C15 C16 N2 -0.3(8) . . . . ?
C16 C15 N1 C15 0.1(4) . . . 2 ?
C16 C15 N1 Rh2 -179.9(4) . . . . ?
C15 C16 N2 C16 0.1(4) . . . 2 ?
C15 C16 N2 Rh1 -179.9(4) . . . 1_545 ?
O2 C1 O1 Rh1 -2.1(8) . . . . ?
C2 C1 O1 Rh1 176.4(4) . . . . ?
O1 C1 O2 Rh2 4.1(8) . . . . ?
C2 C1 O2 Rh2 -174.4(4) . . . . ?
O4 C8 O3 Rh2 4.2(9) . . . . ?
C9 C8 O3 Rh2 -173.0(4) . . . . ?
O3 C8 O4 Rh1 -1.1(9) . . . . ?
C9 C8 O4 Rh1 175.9(4) . . . . ?
C1 O1 Rh1 O1 -0.4(4) . . . 2 ?
C1 O1 Rh1 O4 -87.9(4) . . . 2 ?
C1 O1 Rh1 O4 87.1(4) . . . . ?
C1 O1 Rh1 N2 179.6(4) . . . 1_565 ?
C1 O1 Rh1 Rh2 -0.4(4) . . . . ?
C8 O4 Rh1 O1 -89.9(4) . . . . ?
C8 O4 Rh1 O1 86.4(4) . . . 2 ?
C8 O4 Rh1 O4 -1.7(4) . . . 2 ?
C8 O4 Rh1 N2 178.3(4) . . . 1_565 ?
C8 O4 Rh1 Rh2 -1.7(4) . . . . ?
C8 O3 Rh2 O3 -4.1(4) . . . 2 ?
C8 O3 Rh2 O2 83.4(5) . . . . ?
C8 O3 Rh2 O2 -91.7(5) . . . 2 ?
C8 O3 Rh2 N1 175.9(4) . . . . ?
C8 O3 Rh2 Rh1 -4.1(4) . . . . ?
C1 O2 Rh2 O3 85.0(4) . . . 2 ?
C1 O2 Rh2 O3 -91.6(4) . . . . ?
C1 O2 Rh2 O2 -3.3(4) . . . 2 ?
C1 O2 Rh2 N1 176.7(4) . . . . ?
C1 O2 Rh2 Rh1 -3.3(4) . . . . ?
C15 N1 Rh2 O3 57.6(3) . . . 2 ?
C15 N1 Rh2 O3 -122.4(3) 2 . . 2 ?
C15 N1 Rh2 O3 -122.4(3) . . . . ?
C15 N1 Rh2 O3 57.6(3) 2 . . . ?
C15 N1 Rh2 O2 -31.9(3) . . . . ?
C15 N1 Rh2 O2 148.1(3) 2 . . . ?
C15 N1 Rh2 O2 148.1(3) . . . 2 ?
C15 N1 Rh2 O2 -31.9(3) 2 . . 2 ?
C15 N1 Rh2 Rh1 -46(46) . . . . ?
C15 N1 Rh2 Rh1 134(50) 2 . . . ?
O1 Rh1 Rh2 O3 -87.98(18) . . . 2 ?
O1 Rh1 Rh2 O3 92.02(18) 2 . . 2 ?
O4 Rh1 Rh2 O3 2.48(16) 2 . . 2 ?
O4 Rh1 Rh2 O3 -177.52(16) . . . 2 ?
N2 Rh1 Rh2 O3 155(75) 1_565 . . 2 ?
O1 Rh1 Rh2 O3 92.02(18) . . . . ?
O1 Rh1 Rh2 O3 -87.98(18) 2 . . . ?
O4 Rh1 Rh2 O3 -177.52(16) 2 . . . ?
O4 Rh1 Rh2 O3 2.48(16) . . . . ?
N2 Rh1 Rh2 O3 -25(33) 1_565 . . . ?
O1 Rh1 Rh2 O2 1.56(17) . . . . ?
O1 Rh1 Rh2 O2 -178.44(17) 2 . . . ?
O4 Rh1 Rh2 O2 92.02(17) 2 . . . ?
O4 Rh1 Rh2 O2 -87.98(17) . . . . ?
N2 Rh1 Rh2 O2 -116(80) 1_565 . . . ?
O1 Rh1 Rh2 O2 -178.44(17) . . . 2 ?
O1 Rh1 Rh2 O2 1.56(17) 2 . . 2 ?
O4 Rh1 Rh2 O2 -87.98(17) 2 . . 2 ?
O4 Rh1 Rh2 O2 92.02(17) . . . 2 ?
N2 Rh1 Rh2 O2 64(33) 1_565 . . 2 ?
O1 Rh1 Rh2 N1 15(52) . . . . ?
O1 Rh1 Rh2 N1 -165(54) 2 . . . ?
O4 Rh1 Rh2 N1 106(52) 2 . . . ?
O4 Rh1 Rh2 N1 -74(54) . . . . ?
N2 Rh1 Rh2 N1 0(46) 1_565 . . . ?
